data_7206186
loop_
_publ_author_name
'Li, Baiyan'
'Zhou, Xiaojing'
'Zhou, Qi'
'Li, Guanghua'
'Hua, Jia'
'Bi, Ye'
'Li, Yijin'
'Shi, Zhan'
'Feng, Shouhua'

_publ_section_title
;
 Design and construction of coordination polymers based on
 2,2&#x2032;-dinitro-4,4&#x2032;-biphenyldicarboxylate and
 imidazole-based ligands: The effect of ligand length and metal ions
;
_journal_issue 14
_journal_name_full CrystEngComm
_journal_page_first 4592
_journal_paper_doi 10.1039/c1ce05061c
_journal_volume 13
_journal_year 2011
_chemical_formula_moiety 'C39 H29 N8 O17 Zn2.50'
_chemical_formula_sum 'C39 H29 N8 O17 Zn2.5'
_chemical_formula_weight 1045.13
_chemical_melting_point ?
_chemical_name_systematic
;
?
;
_space_group_IT_number 2
_symmetry_cell_setting triclinic
_symmetry_space_group_name_Hall '-P 1'
_symmetry_space_group_name_H-M 'P -1'
_atom_sites_solution_hydrogens geom
_atom_sites_solution_primary direct
_atom_sites_solution_secondary difmap
_audit_creation_method SHELXL-97
_cell_angle_alpha 70.17(3)
_cell_angle_beta 82.92(3)
_cell_angle_gamma 85.58(3)
_cell_formula_units_Z 2
_cell_length_a 10.821(2)
_cell_length_b 13.850(3)
_cell_length_c 14.788(3)
_cell_measurement_reflns_used 9345
_cell_measurement_temperature 293(2)
_cell_measurement_theta_max 27.47
_cell_measurement_theta_min 3.07
_cell_volume 2067.5(8)
_computing_cell_refinement Process-auto
_computing_data_collection Process-auto
_computing_data_reduction Process-auto
_computing_structure_refinement 'SHELXL-97 (Sheldrick, 1997)'
_computing_structure_solution 'SHELXS-97 (Sheldrick, 1990)'
_diffrn_ambient_temperature 293(2)
_diffrn_detector_area_resol_mean 10.0
_diffrn_measured_fraction_theta_full 0.989
_diffrn_measured_fraction_theta_max 0.989
_diffrn_measurement_device_type 'Rigaku RAXIS-RAPID'
_diffrn_measurement_method omega-scan
_diffrn_radiation_monochromator graphite
_diffrn_radiation_source 'fine-focus sealed tube'
_diffrn_radiation_type MoK\a
_diffrn_radiation_wavelength 0.71073
_diffrn_reflns_av_R_equivalents 0.0190
_diffrn_reflns_av_sigmaI/netI 0.0248
_diffrn_reflns_limit_h_max 14
_diffrn_reflns_limit_h_min -14
_diffrn_reflns_limit_k_max 17
_diffrn_reflns_limit_k_min -17
_diffrn_reflns_limit_l_max 19
_diffrn_reflns_limit_l_min -19
_diffrn_reflns_number 20515
_diffrn_reflns_theta_full 27.47
_diffrn_reflns_theta_max 27.47
_diffrn_reflns_theta_min 3.07
_diffrn_standards_decay_% 0
_diffrn_standards_interval_count 0
_diffrn_standards_interval_time 0
_diffrn_standards_number 0
_exptl_absorpt_coefficient_mu 1.531
_exptl_absorpt_correction_type none
_exptl_crystal_colour colourless
_exptl_crystal_density_diffrn 1.679
_exptl_crystal_density_meas ?
_exptl_crystal_density_method 'not measured'
_exptl_crystal_description block
_exptl_crystal_F_000 1060
_exptl_crystal_size_max 0.21
_exptl_crystal_size_mid 0.19
_exptl_crystal_size_min 0.18
_refine_diff_density_max 1.147
_refine_diff_density_min -1.005
_refine_diff_density_rms 0.083
_refine_ls_extinction_method none
_refine_ls_goodness_of_fit_ref 1.063
_refine_ls_hydrogen_treatment mixed
_refine_ls_matrix_type full
_refine_ls_number_parameters 609
_refine_ls_number_reflns 9345
_refine_ls_number_restraints 1
_refine_ls_restrained_S_all 1.063
_refine_ls_R_factor_all 0.0422
_refine_ls_R_factor_gt 0.0373
_refine_ls_shift/su_max 0.002
_refine_ls_shift/su_mean 0.000
_refine_ls_structure_factor_coef Fsqd
_refine_ls_weighting_details 'calc w=1/[\s^2^(Fo^2^)+(0.0558P)^2^+2.4351P] where P=(Fo^2^+2Fc^2^)/3'
_refine_ls_weighting_scheme calc
_refine_ls_wR_factor_gt 0.1027
_refine_ls_wR_factor_ref 0.1071
_reflns_number_gt 8289
_reflns_number_total 9345
_reflns_threshold_expression >2sigma(I)
_cod_data_source_file c1ce05061c.txt
_cod_data_source_block compound-4
_cod_depositor_comments
;
The following automatic conversions were performed:

'_chemical_melting_point' value 'not measured' was changed to '?' -
the value is undefined or not given.

Automatic conversion script
Id: cif_fix_values 1715 2011-07-08 13:25:40Z adriana 

The following automatic conversions were performed:

'_exptl_crystal_density_meas' value 'not measured' was changed to '?'
- the value is perceived as not measured.

Automatic conversion script
Id: cif_fix_values 3008 2015-01-20 13:52:24Z robertas 
;
_cod_original_cell_volume 2067.6(7)
_cod_original_sg_symbol_H-M P-1
_cod_original_formula_sum 'C39 H29 N8 O17 Zn2.50'
_cod_database_code 7206186

loop_
_symmetry_equiv_pos_as_xyz
'x, y, z'
'-x, -y, -z'

loop_
_atom_site_label
_atom_site_type_symbol
_atom_site_fract_x
_atom_site_fract_y
_atom_site_fract_z
_atom_site_U_iso_or_equiv
_atom_site_adp_type
_atom_site_occupancy
_atom_site_symmetry_multiplicity
_atom_site_calc_flag
_atom_site_refinement_flags
_atom_site_disorder_assembly
_atom_site_disorder_group
Zn1 Zn 1.0000 1.0000 0.0000 0.01781(9) Uani 1 2 d S . .
Zn2 Zn 1.15185(3) 0.98457(2) 0.208727(19) 0.02240(8) Uani 1 1 d . . .
Zn3 Zn 1.30704(3) 0.98160(2) -0.007480(19) 0.02279(8) Uani 1 1 d . . .
O1 O 1.10383(19) 1.11524(15) -0.11337(15) 0.0393(5) Uani 1 1 d . . .
O2 O 1.30023(19) 1.06329(15) -0.14370(13) 0.0345(4) Uani 1 1 d . . .
O3 O 1.1813(2) 1.76108(14) -0.82699(13) 0.0349(4) Uani 1 1 d . . .
O4 O 1.2404(2) 1.84028(14) -0.73141(14) 0.0384(5) Uani 1 1 d . . .
O5 O 1.4730(3) 1.3801(3) -0.5394(3) 0.0958(13) Uani 1 1 d . . .
O6 O 1.5066(3) 1.2213(2) -0.4677(2) 0.0848(11) Uani 1 1 d . . .
O7 O 1.2430(4) 1.3046(2) -0.5950(2) 0.0919(13) Uani 1 1 d . . .
O8 O 1.1441(3) 1.3942(3) -0.7123(3) 0.0826(9) Uiso 1 1 d . . .
O9 O 1.05009(18) 1.12955(14) 0.15139(14) 0.0314(4) Uani 1 1 d . . .
O10 O 0.92200(19) 1.11325(15) 0.05055(15) 0.0360(5) Uani 1 1 d . . .
O11 O 0.58970(18) 1.92771(13) -0.02936(14) 0.0312(4) Uani 1 1 d . . .
O12 O 0.40720(17) 1.85286(13) 0.01453(15) 0.0318(4) Uani 1 1 d . . .
O13 O 0.8263(7) 1.5092(3) 0.2436(4) 0.173(3) Uani 1 1 d . . .
O14 O 0.8594(4) 1.3573(3) 0.3275(3) 0.1054(15) Uani 1 1 d . . .
O15 O 0.5712(3) 1.40054(19) 0.2218(3) 0.0759(10) Uani 1 1 d . . .
O16 O 0.4032(11) 1.4788(9) 0.1779(9) 0.054(3) Uani 0.50 1 d P . .
O16' O 0.4101(13) 1.4750(12) 0.1575(14) 0.128(7) Uani 0.50 1 d P . .
O17 O 1.15598(15) 0.96044(12) 0.08171(11) 0.0180(3) Uani 1 1 d D . .
N1 N 1.4425(3) 1.2985(2) -0.4791(2) 0.0610(9) Uani 1 1 d . . .
N2 N 1.1915(4) 1.3861(2) -0.6406(2) 0.0572(9) Uani 1 1 d . . .
N3 N 0.8441(5) 1.4232(3) 0.2506(3) 0.0885(15) Uani 1 1 d . . .
N4 N 0.5161(3) 1.47410(18) 0.1708(2) 0.0483(7) Uani 1 1 d . . .
N5 N 1.2819(2) 1.06590(16) 0.23711(16) 0.0278(4) Uani 1 1 d . . .
N6 N 1.4603(2) 1.13363(19) 0.23148(18) 0.0333(5) Uani 1 1 d . . .
N7 N 2.0207(2) 0.9524(2) 0.32637(18) 0.0386(6) Uani 1 1 d . . .
N8 N 1.8924(2) 0.9842(3) 0.44076(19) 0.0471(7) Uani 1 1 d . . .
C1 C 1.2352(3) 1.3716(2) -0.43731(19) 0.0345(6) Uani 1 1 d . . .
C2 C 1.3293(3) 1.2958(2) -0.4130(2) 0.0377(7) Uani 1 1 d . . .
C3 C 1.3216(3) 1.2151(2) -0.3258(2) 0.0357(6) Uani 1 1 d . . .
H3 H 1.3868 1.1664 -0.3112 0.080 Uiso 1 1 calc . . .
C4 C 1.2157(3) 1.20758(18) -0.26053(18) 0.0269(5) Uani 1 1 d . . .
C5 C 1.1202(3) 1.2814(2) -0.28370(19) 0.0316(6) Uani 1 1 d . . .
H5 H 1.0488 1.2769 -0.2408 0.080 Uiso 1 1 calc . . .
C6 C 1.1306(3) 1.3622(2) -0.3706(2) 0.0346(6) Uani 1 1 d . . .
H6 H 1.0658 1.4114 -0.3846 0.080 Uiso 1 1 calc . . .
C7 C 1.2043(2) 1.12168(18) -0.16490(17) 0.0263(5) Uani 1 1 d . . .
C8 C 1.2409(3) 1.4676(2) -0.52428(19) 0.0347(6) Uani 1 1 d . . .
C9 C 1.2147(3) 1.4768(2) -0.6165(2) 0.0348(6) Uani 1 1 d . . .
C10 C 1.2083(3) 1.57048(19) -0.68994(18) 0.0307(6) Uani 1 1 d . . .
H10 H 1.1876 1.5740 -0.7502 0.080 Uiso 1 1 calc . . .
C11 C 1.2330(3) 1.65895(19) -0.67270(18) 0.0290(5) Uani 1 1 d . . .
C12 C 1.2613(3) 1.6516(2) -0.5819(2) 0.0417(7) Uani 1 1 d . . .
H12 H 1.2785 1.7106 -0.5697 0.080 Uiso 1 1 calc . . .
C13 C 1.2642(4) 1.5570(2) -0.5088(2) 0.0436(8) Uani 1 1 d . . .
H13 H 1.2823 1.5538 -0.4480 0.080 Uiso 1 1 calc . . .
C14 C 1.2182(2) 1.76164(18) -0.75139(18) 0.0273(5) Uani 1 1 d . . .
C15 C 0.7782(3) 1.4506(2) 0.0884(2) 0.0329(6) Uani 1 1 d . . .
C16 C 0.8458(3) 1.3932(2) 0.1640(2) 0.0430(7) Uani 1 1 d . . .
C17 C 0.9087(3) 1.3026(2) 0.1660(2) 0.0358(6) Uani 1 1 d . . .
H17 H 0.9568 1.2683 0.2161 0.080 Uiso 1 1 calc . . .
C18 C 0.9003(2) 1.26231(18) 0.09333(18) 0.0249(5) Uani 1 1 d . . .
C19 C 0.8309(3) 1.3151(2) 0.0190(2) 0.0397(7) Uani 1 1 d . . .
H19 H 0.8225 1.2879 -0.0293 0.080 Uiso 1 1 calc . . .
C20 C 0.7728(3) 1.4095(2) 0.0159(2) 0.0446(8) Uani 1 1 d . . .
H20 H 0.7292 1.4459 -0.0365 0.080 Uiso 1 1 calc . . .
C21 C 0.9636(2) 1.15970(17) 0.09841(17) 0.0217(5) Uani 1 1 d . . .
C22 C 0.7126(3) 1.5525(2) 0.0785(2) 0.0335(6) Uani 1 1 d . . .
C23 C 0.5876(3) 1.56465(19) 0.1102(2) 0.0325(6) Uani 1 1 d . . .
C24 C 0.5245(2) 1.65900(19) 0.0881(2) 0.0311(6) Uani 1 1 d . . .
H24 H 0.4401 1.6639 0.1084 0.080 Uiso 1 1 calc . . .
C25 C 0.5896(2) 1.74648(18) 0.03490(19) 0.0258(5) Uani 1 1 d . . .
C26 C 0.7153(3) 1.7370(2) 0.0049(2) 0.0376(7) Uani 1 1 d . . .
H26 H 0.7599 1.7955 -0.0290 0.080 Uiso 1 1 calc . . .
C27 C 0.7747(3) 1.6408(2) 0.0253(3) 0.0431(7) Uani 1 1 d . . .
H27 H 0.8582 1.6356 0.0026 0.080 Uiso 1 1 calc . . .
C28 C 0.5242(2) 1.85033(17) 0.00594(17) 0.0232(5) Uani 1 1 d . . .
C29 C 1.4040(3) 1.0527(2) 0.2278(2) 0.0300(5) Uani 1 1 d . . .
H29 H 1.4458 0.9944 0.2196 0.080 Uiso 1 1 calc . . .
C30 C 1.2598(3) 1.1602(2) 0.2500(2) 0.0360(6) Uani 1 1 d . . .
H30 H 1.1815 1.1900 0.2598 0.080 Uiso 1 1 calc . . .
C31 C 1.3692(3) 1.2023(2) 0.2461(3) 0.0410(7) Uani 1 1 d . . .
H31 H 1.3806 1.2657 0.2522 0.080 Uiso 1 1 calc . . .
C32 C 1.5945(3) 1.1502(3) 0.2207(2) 0.0423(7) Uani 1 1 d . . .
H32A H 1.6113 1.2189 0.1766 0.080 Uiso 1 1 calc . . .
H32B H 1.6395 1.1016 0.1933 0.080 Uiso 1 1 calc . . .
C33 C 1.6402(3) 1.1372(3) 0.3168(3) 0.0472(8) Uani 1 1 d . . .
H33A H 1.7245 1.1611 0.3059 0.080 Uiso 1 1 calc . . .
H33B H 1.5878 1.1793 0.3480 0.080 Uiso 1 1 calc . . .
C34 C 1.6391(3) 1.0276(3) 0.3827(3) 0.0526(9) Uani 1 1 d . . .
H34A H 1.6991 0.9876 0.3542 0.080 Uiso 1 1 calc . . .
H34B H 1.5574 1.0015 0.3861 0.080 Uiso 1 1 calc . . .
C35 C 1.6688(3) 1.0105(4) 0.4846(3) 0.0706(13) Uani 1 1 d . . .
H35A H 1.6583 0.9388 0.5229 0.080 Uiso 1 1 calc . . .
H35B H 1.6098 1.0511 0.5132 0.080 Uiso 1 1 calc . . .
C36 C 1.8006(3) 1.0392(4) 0.4886(3) 0.0654(12) Uani 1 1 d . . .
H36A H 1.8087 1.1126 0.4572 0.080 Uiso 1 1 calc . . .
H36B H 1.8164 1.0223 0.5555 0.080 Uiso 1 1 calc . . .
C37 C 1.9534(3) 1.0233(3) 0.3531(2) 0.0409(7) Uani 1 1 d . . .
H37 H 1.9489 1.0923 0.3153 0.080 Uiso 1 1 calc . . .
C38 C 2.0009(4) 0.8618(3) 0.4022(3) 0.0548(9) Uani 1 1 d . . .
H38 H 2.0362 0.7976 0.4050 0.080 Uiso 1 1 calc . . .
C39 C 1.9205(4) 0.8828(4) 0.4720(3) 0.0607(11) Uani 1 1 d . . .
H39 H 1.8905 0.8356 0.5308 0.080 Uiso 1 1 calc . . .
H1A H 1.153(4) 0.8964(15) 0.104(3) 0.058(12) Uiso 1 1 d D . .

loop_
_atom_site_aniso_label
_atom_site_aniso_U_11
_atom_site_aniso_U_22
_atom_site_aniso_U_33
_atom_site_aniso_U_23
_atom_site_aniso_U_13
_atom_site_aniso_U_12
Zn1 0.01958(18) 0.01376(16) 0.01870(17) -0.00396(13) -0.00321(14) 0.00296(13)
Zn2 0.02778(15) 0.01958(14) 0.01972(14) -0.00556(10) -0.00504(11) -0.00058(10)
Zn3 0.02348(14) 0.01740(13) 0.02151(14) -0.00096(10) -0.00030(11) 0.00644(10)
O1 0.0366(11) 0.0297(10) 0.0325(10) 0.0110(8) 0.0047(9) 0.0016(8)
O2 0.0378(10) 0.0289(9) 0.0237(9) 0.0058(7) -0.0017(8) 0.0079(8)
O3 0.0561(13) 0.0183(8) 0.0260(9) 0.0008(7) -0.0125(9) -0.0016(8)
O4 0.0632(14) 0.0175(8) 0.0329(10) -0.0019(7) -0.0203(10) 0.0015(8)
O5 0.077(2) 0.074(2) 0.080(2) 0.0298(17) 0.0360(18) 0.0117(17)
O6 0.075(2) 0.0611(18) 0.081(2) 0.0036(15) 0.0363(17) 0.0252(15)
O7 0.186(4) 0.0284(13) 0.0562(17) -0.0093(12) -0.011(2) 0.0033(18)
O9 0.0357(10) 0.0253(9) 0.0376(10) -0.0150(8) -0.0165(8) 0.0138(8)
O10 0.0395(11) 0.0308(10) 0.0478(11) -0.0245(9) -0.0208(9) 0.0169(8)
O11 0.0372(10) 0.0185(8) 0.0350(10) -0.0070(7) 0.0022(8) -0.0020(7)
O12 0.0272(9) 0.0192(8) 0.0447(11) -0.0073(8) -0.0029(8) 0.0085(7)
O13 0.343(8) 0.081(3) 0.152(4) -0.093(3) -0.154(5) 0.105(4)
O14 0.148(4) 0.122(3) 0.068(2) -0.062(2) -0.043(2) 0.062(3)
O15 0.0622(17) 0.0318(13) 0.102(2) 0.0136(14) 0.0012(16) 0.0083(12)
O16 0.042(5) 0.030(4) 0.070(4) 0.000(3) 0.020(4) -0.003(3)
O16' 0.069(8) 0.069(8) 0.202(16) 0.040(8) -0.078(9) -0.034(6)
O17 0.0219(8) 0.0129(7) 0.0166(7) -0.0018(6) -0.0030(6) 0.0023(6)
N1 0.0591(19) 0.0463(17) 0.0467(16) 0.0118(13) 0.0229(15) 0.0118(14)
N2 0.104(3) 0.0211(12) 0.0401(15) -0.0024(11) -0.0044(16) -0.0077(14)
N3 0.129(4) 0.074(2) 0.094(3) -0.066(2) -0.066(3) 0.066(3)
N4 0.0423(15) 0.0187(11) 0.073(2) -0.0034(12) -0.0020(14) 0.0017(10)
N5 0.0302(11) 0.0224(10) 0.0328(11) -0.0099(9) -0.0096(9) 0.0012(8)
N6 0.0283(11) 0.0394(13) 0.0361(12) -0.0165(10) -0.0059(10) -0.0032(10)
N7 0.0380(13) 0.0473(15) 0.0300(12) -0.0105(11) -0.0019(10) -0.0113(11)
N8 0.0318(13) 0.079(2) 0.0319(13) -0.0196(14) -0.0005(11) -0.0102(13)
C1 0.0495(17) 0.0207(12) 0.0225(12) 0.0037(10) 0.0009(12) 0.0042(11)
C2 0.0448(16) 0.0254(13) 0.0290(13) 0.0027(11) 0.0109(12) 0.0044(11)
C3 0.0395(15) 0.0258(13) 0.0296(13) 0.0036(11) 0.0007(12) 0.0060(11)
C4 0.0340(13) 0.0185(11) 0.0230(11) 0.0002(9) -0.0046(10) 0.0004(9)
C5 0.0343(14) 0.0253(12) 0.0263(12) 0.0011(10) 0.0011(11) 0.0008(10)
C6 0.0404(15) 0.0247(13) 0.0287(13) 0.0016(10) -0.0023(12) 0.0079(11)
C7 0.0343(13) 0.0186(11) 0.0208(11) 0.0010(9) -0.0044(10) -0.0016(9)
C8 0.0473(16) 0.0208(12) 0.0246(12) 0.0044(10) 0.0017(12) 0.0041(11)
C9 0.0500(17) 0.0171(11) 0.0312(13) -0.0020(10) 0.0008(12) -0.0001(11)
C10 0.0437(15) 0.0202(12) 0.0231(12) -0.0016(9) -0.0028(11) 0.0018(10)
C11 0.0384(14) 0.0188(11) 0.0240(12) 0.0002(9) -0.0044(11) 0.0018(10)
C12 0.071(2) 0.0212(13) 0.0307(14) -0.0025(11) -0.0136(14) -0.0017(13)
C13 0.074(2) 0.0272(14) 0.0245(13) -0.0005(11) -0.0118(14) 0.0023(14)
C14 0.0341(13) 0.0170(11) 0.0244(12) 0.0011(9) -0.0038(10) 0.0011(9)
C15 0.0326(13) 0.0209(12) 0.0456(15) -0.0127(11) -0.0066(12) 0.0092(10)
C16 0.0506(18) 0.0382(16) 0.0517(18) -0.0294(14) -0.0203(15) 0.0191(14)
C17 0.0427(16) 0.0301(13) 0.0422(15) -0.0201(12) -0.0210(13) 0.0178(12)
C18 0.0261(12) 0.0195(11) 0.0306(12) -0.0107(9) -0.0065(10) 0.0068(9)
C19 0.0567(19) 0.0297(14) 0.0400(15) -0.0197(12) -0.0229(14) 0.0214(13)
C20 0.060(2) 0.0315(15) 0.0458(17) -0.0163(13) -0.0261(15) 0.0258(14)
C21 0.0239(11) 0.0171(10) 0.0242(11) -0.0078(9) -0.0033(9) 0.0052(8)
C22 0.0332(14) 0.0203(12) 0.0474(16) -0.0135(11) -0.0056(12) 0.0103(10)
C23 0.0324(13) 0.0169(11) 0.0453(15) -0.0073(11) -0.0040(12) 0.0024(10)
C24 0.0263(12) 0.0196(11) 0.0430(15) -0.0066(11) -0.0013(11) 0.0039(10)
C25 0.0260(12) 0.0174(11) 0.0317(12) -0.0071(9) -0.0024(10) 0.0064(9)
C26 0.0297(14) 0.0221(12) 0.0522(17) -0.0058(12) 0.0061(13) 0.0041(10)
C27 0.0281(14) 0.0283(14) 0.064(2) -0.0109(14) 0.0070(14) 0.0100(11)
C28 0.0287(12) 0.0156(10) 0.0234(11) -0.0060(9) -0.0012(9) 0.0056(9)
C29 0.0310(13) 0.0304(13) 0.0318(13) -0.0130(11) -0.0102(11) 0.0029(10)
C30 0.0336(14) 0.0305(14) 0.0499(17) -0.0199(13) -0.0102(13) 0.0030(11)
C31 0.0384(16) 0.0326(15) 0.0599(19) -0.0240(14) -0.0092(14) -0.0020(12)
C32 0.0288(14) 0.0555(19) 0.0439(17) -0.0175(15) -0.0019(13) -0.0084(13)
C33 0.0318(15) 0.065(2) 0.0531(19) -0.0280(17) -0.0074(14) -0.0072(14)
C34 0.0303(15) 0.074(2) 0.0499(19) -0.0131(18) -0.0045(14) -0.0120(15)
C35 0.0346(18) 0.125(4) 0.0422(19) -0.017(2) 0.0038(16) -0.002(2)
C36 0.0368(17) 0.130(4) 0.0363(17) -0.039(2) -0.0020(15) 0.004(2)
C37 0.0284(14) 0.061(2) 0.0306(14) -0.0129(14) -0.0020(12) 0.0004(13)
C38 0.075(3) 0.049(2) 0.0386(17) -0.0106(15) 0.0070(17) -0.0280(18)
C39 0.065(2) 0.081(3) 0.0335(17) -0.0142(18) 0.0103(16) -0.039(2)

loop_
_atom_type_symbol
_atom_type_description
_atom_type_scat_dispersion_real
_atom_type_scat_dispersion_imag
_atom_type_scat_source
C C 0.0033 0.0016 'International Tables Vol C Tables 4.2.6.8 and 6.1.1.4'
H H 0.0000 0.0000 'International Tables Vol C Tables 4.2.6.8 and 6.1.1.4'
N N 0.0061 0.0033 'International Tables Vol C Tables 4.2.6.8 and 6.1.1.4'
O O 0.0106 0.0060 'International Tables Vol C Tables 4.2.6.8 and 6.1.1.4'
Zn Zn 0.2839 1.4301 'International Tables Vol C Tables 4.2.6.8 and 6.1.1.4'

loop_
_geom_angle_atom_site_label_1
_geom_angle_atom_site_label_2
_geom_angle_atom_site_label_3
_geom_angle
_geom_angle_site_symmetry_1
_geom_angle_site_symmetry_3
_geom_angle_publ_flag
O10 Zn1 O10 180.000(1) 2_775 . ?
O10 Zn1 O17 98.04(7) 2_775 2_775 ?
O10 Zn1 O17 81.96(7) . 2_775 ?
O10 Zn1 O17 81.96(7) 2_775 . ?
O10 Zn1 O17 98.04(7) . . ?
O17 Zn1 O17 180.00(7) 2_775 . ?
O10 Zn1 O1 91.63(9) 2_775 . ?
O10 Zn1 O1 88.37(9) . . ?
O17 Zn1 O1 89.25(8) 2_775 . ?
O17 Zn1 O1 90.75(8) . . ?
O10 Zn1 O1 88.37(9) 2_775 2_775 ?
O10 Zn1 O1 91.63(9) . 2_775 ?
O17 Zn1 O1 90.75(8) 2_775 2_775 ?
O17 Zn1 O1 89.25(8) . 2_775 ?
O1 Zn1 O1 180.00(10) . 2_775 ?
O17 Zn2 N5 122.92(8) . . ?
O17 Zn2 N7 131.32(9) . 1_455 ?
N5 Zn2 N7 105.46(10) . 1_455 ?
O17 Zn2 O4 90.38(8) . 1_546 ?
N5 Zn2 O4 95.47(9) . 1_546 ?
N7 Zn2 O4 90.07(11) 1_455 1_546 ?
O17 Zn2 O9 90.33(7) . . ?
N5 Zn2 O9 86.93(8) . . ?
N7 Zn2 O9 86.95(10) 1_455 . ?
O4 Zn2 O9 176.59(8) 1_546 . ?
O17 Zn3 O2 120.15(8) . . ?
O17 Zn3 O12 110.54(8) . 1_645 ?
O2 Zn3 O12 114.26(9) . 1_645 ?
O17 Zn3 O11 106.23(8) . 2_785 ?
O2 Zn3 O11 98.88(9) . 2_785 ?
O12 Zn3 O11 104.43(8) 1_645 2_785 ?
C7 O1 Zn1 138.35(18) . . ?
C7 O2 Zn3 116.73(17) . . ?
C14 O4 Zn2 123.08(17) . 1_564 ?
C21 O9 Zn2 134.63(16) . . ?
C21 O10 Zn1 131.34(17) . . ?
C28 O11 Zn3 142.11(18) . 2_785 ?
C28 O12 Zn3 122.46(16) . 1_465 ?
Zn3 O17 Zn2 120.57(8) . . ?
Zn3 O17 Zn1 108.46(7) . . ?
Zn2 O17 Zn1 121.41(8) . . ?
Zn3 O17 H1A 103(3) . . ?
Zn2 O17 H1A 97(3) . . ?
Zn1 O17 H1A 102(3) . . ?
O6 N1 O5 122.1(3) . . ?
O6 N1 C2 118.7(3) . . ?
O5 N1 C2 119.0(3) . . ?
O8 N2 O7 121.0(3) . . ?
O8 N2 C9 121.0(3) . . ?
O7 N2 C9 116.6(3) . . ?
O13 N3 O14 122.0(4) . . ?
O13 N3 C16 119.0(4) . . ?
O14 N3 C16 119.0(3) . . ?
O16' N4 O15 124.2(8) . . ?
O16' N4 O16 15.4(14) . . ?
O15 N4 O16 120.5(6) . . ?
O16' N4 C23 116.6(8) . . ?
O15 N4 C23 118.7(3) . . ?
O16 N4 C23 120.2(6) . . ?
C29 N5 C30 105.4(2) . . ?
C29 N5 Zn2 128.18(18) . . ?
C30 N5 Zn2 125.06(18) . . ?
C29 N6 C31 107.4(2) . . ?
C29 N6 C32 128.1(3) . . ?
C31 N6 C32 124.4(3) . . ?
C37 N7 C38 105.5(3) . . ?
C37 N7 Zn2 123.7(2) . 1_655 ?
C38 N7 Zn2 129.7(3) . 1_655 ?
C37 N8 C39 107.1(3) . . ?
C37 N8 C36 126.2(4) . . ?
C39 N8 C36 126.4(3) . . ?
C6 C1 C2 116.8(2) . . ?
C6 C1 C8 116.8(2) . . ?
C2 C1 C8 126.1(3) . . ?
C3 C2 C1 122.3(3) . . ?
C3 C2 N1 116.8(3) . . ?
C1 C2 N1 120.9(2) . . ?
C2 C3 C4 119.5(3) . . ?
C2 C3 H3 120.2 . . ?
C4 C3 H3 120.2 . . ?
C5 C4 C3 119.1(2) . . ?
C5 C4 C7 119.7(2) . . ?
C3 C4 C7 121.1(2) . . ?
C4 C5 C6 120.4(3) . . ?
C4 C5 H5 119.8 . . ?
C6 C5 H5 119.8 . . ?
C5 C6 C1 121.8(3) . . ?
C5 C6 H6 119.1 . . ?
C1 C6 H6 119.1 . . ?
O1 C7 O2 125.8(2) . . ?
O1 C7 C4 117.7(2) . . ?
O2 C7 C4 116.5(2) . . ?
C13 C8 C9 116.8(2) . . ?
C13 C8 C1 116.5(3) . . ?
C9 C8 C1 126.5(3) . . ?
C10 C9 C8 122.7(3) . . ?
C10 C9 N2 116.4(3) . . ?
C8 C9 N2 120.9(2) . . ?
C9 C10 C11 119.3(3) . . ?
C9 C10 H10 120.4 . . ?
C11 C10 H10 120.4 . . ?
C12 C11 C10 119.1(2) . . ?
C12 C11 C14 121.8(2) . . ?
C10 C11 C14 118.9(2) . . ?
C11 C12 C13 120.5(3) . . ?
C11 C12 H12 119.7 . . ?
C13 C12 H12 119.7 . . ?
C8 C13 C12 121.6(3) . . ?
C8 C13 H13 119.2 . . ?
C12 C13 H13 119.2 . . ?
O3 C14 O4 126.4(2) . . ?
O3 C14 C11 117.2(2) . . ?
O4 C14 C11 116.4(2) . . ?
C20 C15 C16 116.3(2) . . ?
C20 C15 C22 117.9(3) . . ?
C16 C15 C22 125.8(3) . . ?
C17 C16 C15 122.6(3) . . ?
C17 C16 N3 116.6(3) . . ?
C15 C16 N3 120.6(3) . . ?
C16 C17 C18 119.9(3) . . ?
C16 C17 H17 120.1 . . ?
C18 C17 H17 120.1 . . ?
C19 C18 C17 119.1(2) . . ?
C19 C18 C21 121.0(2) . . ?
C17 C18 C21 119.9(2) . . ?
C18 C19 C20 120.1(3) . . ?
C18 C19 H19 120.0 . . ?
C20 C19 H19 120.0 . . ?
C15 C20 C19 121.9(3) . . ?
C15 C20 H20 119.1 . . ?
C19 C20 H20 119.1 . . ?
O10 C21 O9 126.9(2) . . ?
O10 C21 C18 116.1(2) . . ?
O9 C21 C18 116.9(2) . . ?
C27 C22 C23 116.9(2) . . ?
C27 C22 C15 118.5(2) . . ?
C23 C22 C15 124.2(2) . . ?
C24 C23 C22 123.1(2) . . ?
C24 C23 N4 116.8(2) . . ?
C22 C23 N4 120.1(2) . . ?
C23 C24 C25 118.7(2) . . ?
C23 C24 H24 120.7 . . ?
C25 C24 H24 120.7 . . ?
C26 C25 C24 119.5(2) . . ?
C26 C25 C28 119.8(2) . . ?
C24 C25 C28 120.7(2) . . ?
C27 C26 C25 120.3(3) . . ?
C27 C26 H26 119.8 . . ?
C25 C26 H26 119.8 . . ?
C22 C27 C26 121.4(3) . . ?
C22 C27 H27 119.3 . . ?
C26 C27 H27 119.3 . . ?
O11 C28 O12 124.7(2) . . ?
O11 C28 C25 117.9(2) . . ?
O12 C28 C25 117.2(2) . . ?
N5 C29 N6 111.3(2) . . ?
N5 C29 H29 124.3 . . ?
N6 C29 H29 124.3 . . ?
C31 C30 N5 109.4(3) . . ?
C31 C30 H30 125.3 . . ?
N5 C30 H30 125.3 . . ?
C30 C31 N6 106.4(3) . . ?
C30 C31 H31 126.8 . . ?
N6 C31 H31 126.8 . . ?
N6 C32 C33 111.3(3) . . ?
N6 C32 H32A 109.4 . . ?
C33 C32 H32A 109.4 . . ?
N6 C32 H32B 109.4 . . ?
C33 C32 H32B 109.4 . . ?
H32A C32 H32B 108.0 . . ?
C34 C33 C32 112.3(3) . . ?
C34 C33 H33A 109.1 . . ?
C32 C33 H33A 109.1 . . ?
C34 C33 H33B 109.1 . . ?
C32 C33 H33B 109.1 . . ?
H33A C33 H33B 107.9 . . ?
C33 C34 C35 115.2(4) . . ?
C33 C34 H34A 108.5 . . ?
C35 C34 H34A 108.5 . . ?
C33 C34 H34B 108.5 . . ?
C35 C34 H34B 108.5 . . ?
H34A C34 H34B 107.5 . . ?
C34 C35 C36 113.0(3) . . ?
C34 C35 H35A 109.0 . . ?
C36 C35 H35A 109.0 . . ?
C34 C35 H35B 109.0 . . ?
C36 C35 H35B 109.0 . . ?
H35A C35 H35B 107.8 . . ?
N8 C36 C35 110.8(4) . . ?
N8 C36 H36A 109.5 . . ?
C35 C36 H36A 109.5 . . ?
N8 C36 H36B 109.5 . . ?
C35 C36 H36B 109.5 . . ?
H36A C36 H36B 108.1 . . ?
N7 C37 N8 111.8(3) . . ?
N7 C37 H37 124.1 . . ?
N8 C37 H37 124.1 . . ?
C39 C38 N7 108.0(4) . . ?
C39 C38 H38 126.0 . . ?
N7 C38 H38 126.0 . . ?
N8 C39 C38 107.6(3) . . ?
N8 C39 H39 126.2 . . ?
C38 C39 H39 126.2 . . ?

loop_
_geom_bond_atom_site_label_1
_geom_bond_atom_site_label_2
_geom_bond_distance
_geom_bond_site_symmetry_2
_geom_bond_publ_flag
Zn1 O10 2.0413(19) 2_775 ?
Zn1 O10 2.0413(19) . ?
Zn1 O17 2.1262(17) 2_775 ?
Zn1 O17 2.1262(17) . ?
Zn1 O1 2.149(2) . ?
Zn1 O1 2.149(2) 2_775 ?
Zn2 O17 2.0112(16) . ?
Zn2 N5 2.034(2) . ?
Zn2 N7 2.050(3) 1_455 ?
Zn2 O4 2.100(2) 1_546 ?
Zn2 O9 2.1675(19) . ?
Zn3 O17 1.9436(17) . ?
Zn3 O2 1.9548(19) . ?
Zn3 O12 1.9636(18) 1_645 ?
Zn3 O11 1.988(2) 2_785 ?
O1 C7 1.239(3) . ?
O2 C7 1.269(3) . ?
O3 C14 1.235(3) . ?
O4 C14 1.268(3) . ?
O4 Zn2 2.100(2) 1_564 ?
O5 N1 1.217(4) . ?
O6 N1 1.202(4) . ?
O7 N2 1.232(4) . ?
O8 N2 1.201(5) . ?
O9 C21 1.250(3) . ?
O10 C21 1.245(3) . ?
O11 C28 1.253(3) . ?
O11 Zn3 1.988(2) 2_785 ?
O12 C28 1.255(3) . ?
O12 Zn3 1.9636(18) 1_465 ?
O13 N3 1.162(5) . ?
O14 N3 1.213(5) . ?
O15 N4 1.208(4) . ?
O16 N4 1.211(12) . ?
O16' N4 1.186(14) . ?
O17 H1A 0.836(19) . ?
N1 C2 1.464(4) . ?
N2 C9 1.464(4) . ?
N3 C16 1.473(5) . ?
N4 C23 1.481(4) . ?
N5 C29 1.317(3) . ?
N5 C30 1.382(3) . ?
N6 C29 1.337(4) . ?
N6 C31 1.366(4) . ?
N6 C32 1.469(4) . ?
N7 C37 1.316(4) . ?
N7 C38 1.380(4) . ?
N7 Zn2 2.050(3) 1_655 ?
N8 C37 1.333(4) . ?
N8 C39 1.344(6) . ?
N8 C36 1.464(5) . ?
C1 C6 1.390(4) . ?
C1 C2 1.392(4) . ?
C1 C8 1.503(3) . ?
C2 C3 1.390(4) . ?
C3 C4 1.390(4) . ?
C3 H3 0.9300 . ?
C4 C5 1.385(4) . ?
C4 C7 1.506(3) . ?
C5 C6 1.387(4) . ?
C5 H5 0.9300 . ?
C6 H6 0.9300 . ?
C8 C13 1.380(4) . ?
C8 C9 1.389(4) . ?
C9 C10 1.384(3) . ?
C10 C11 1.385(4) . ?
C10 H10 0.9300 . ?
C11 C12 1.383(4) . ?
C11 C14 1.514(3) . ?
C12 C13 1.388(4) . ?
C12 H12 0.9300 . ?
C13 H13 0.9300 . ?
C15 C20 1.382(4) . ?
C15 C16 1.388(4) . ?
C15 C22 1.499(3) . ?
C16 C17 1.375(4) . ?
C17 C18 1.383(4) . ?
C17 H17 0.9300 . ?
C18 C19 1.371(4) . ?
C18 C21 1.512(3) . ?
C19 C20 1.396(4) . ?
C19 H19 0.9300 . ?
C20 H20 0.9300 . ?
C22 C27 1.383(4) . ?
C22 C23 1.392(4) . ?
C23 C24 1.382(4) . ?
C24 C25 1.390(4) . ?
C24 H24 0.9300 . ?
C25 C26 1.388(4) . ?
C25 C28 1.501(3) . ?
C26 C27 1.387(4) . ?
C26 H26 0.9300 . ?
C27 H27 0.9300 . ?
C29 H29 0.9300 . ?
C30 C31 1.347(4) . ?
C30 H30 0.9300 . ?
C31 H31 0.9300 . ?
C32 C33 1.511(5) . ?
C32 H32A 0.9700 . ?
C32 H32B 0.9700 . ?
C33 C34 1.499(5) . ?
C33 H33A 0.9700 . ?
C33 H33B 0.9700 . ?
C34 C35 1.516(5) . ?
C34 H34A 0.9700 . ?
C34 H34B 0.9700 . ?
C35 C36 1.524(6) . ?
C35 H35A 0.9700 . ?
C35 H35B 0.9700 . ?
C36 H36A 0.9700 . ?
C36 H36B 0.9700 . ?
C37 H37 0.9300 . ?
C38 C39 1.361(6) . ?
C38 H38 0.9300 . ?
C39 H39 0.9300 . ?

loop_
_geom_hbond_atom_site_label_D
_geom_hbond_atom_site_label_H
_geom_hbond_atom_site_label_A
_geom_hbond_distance_DH
_geom_hbond_distance_HA
_geom_hbond_distance_DA
_geom_hbond_angle_DHA
_geom_hbond_site_symmetry_A
O17 H1A O3 0.836(19) 1.83(2) 2.640(2) 163(4) 1_546
